data_2242957
loop_
_publ_author_name
'Iqbal, Saleem'
'Viswanathan, Vijayan'
'Velmurugan, Devadasan'
'Abiraman, Tamilselvan'
'Balasubramanian, Sengottuvelan'
'Gunasekaran, Krishnasamy'

_publ_section_title
;
 Crystal structures and Hirshfeld surface analyses of
 4,4'-{[1,3-phenylenebis(methylene)]bis(oxy)}bis(3-methoxybenzaldehyde)
 and
 4,4'-{[(1,4-phenylenebis(methylene)]bis(oxy)}bis(3-methoxybenzaldehyde)
;
_journal_coeditor_code SU5484
_journal_issue 6
_journal_name_full 'Acta Crystallographica Section E'
_journal_page_first 875
_journal_page_last 879
_journal_paper_doi 10.1107/S2056989019006662
_journal_volume 75
_journal_year 2019
_chemical_formula_iupac 'C24 H22 O6'
_chemical_formula_moiety 'C24 H22 O6'
_chemical_formula_sum 'C24 H22 O6'
_chemical_formula_weight 406.41
_chemical_name_systematic
;
4,4'-{[1,3-Phenylenebis(methylene)]bis(oxy)}bis(3-methoxybenzaldehyde)
;
_space_group_crystal_system monoclinic
_space_group_IT_number 15
_space_group_name_Hall '-C 2yc'
_space_group_name_H-M_alt 'C 1 2/c 1'
_symmetry_space_group_name_Hall '-C 2yc'
_symmetry_space_group_name_H-M 'C 1 2/c 1'
_atom_sites_solution_hydrogens geom
_atom_sites_solution_primary direct
_atom_sites_solution_secondary difmap
_audit_creation_method SHELXL-2016/4
_cell_angle_alpha 90
_cell_angle_beta 107.863(2)
_cell_angle_gamma 90
_cell_formula_units_Z 4
_cell_length_a 11.7026(3)
_cell_length_b 14.6628(4)
_cell_length_c 12.7512(3)
_cell_measurement_reflns_used 2595
_cell_measurement_temperature 293(2)
_cell_measurement_theta_max 28.346
_cell_measurement_theta_min 2.296
_cell_volume 2082.54(10)
_computing_cell_refinement
;
SAINT (Bruker, 2008)
;
_computing_data_collection
;
APEX2 (Bruker, 2008)
;
_computing_data_reduction
;
SAINT (Bruker, 2008)
;
_computing_molecular_graphics
;
ORTEP-3 for Windows (Farrugia, 2012) and PLATON (Spek, 2009)
;
_computing_publication_material
;
<i>SHELXL2016/4</i> (Sheldrick, 2015) and PLATON (Spek, 2009)
;
_computing_structure_refinement
;
<i>SHELXL2016/4</i> (Sheldrick, 2015)
;
_computing_structure_solution
;
SHELXS97 (Sheldrick, 2008)
;
_diffrn_ambient_temperature 293(2)
_diffrn_measured_fraction_theta_full 1.000
_diffrn_measured_fraction_theta_max 0.995
_diffrn_measurement_device_type 'Bruker SMART APEXII area detector'
_diffrn_measurement_method '\w and \f scans'
_diffrn_radiation_type MoK\a
_diffrn_radiation_wavelength 0.71073
_diffrn_reflns_av_R_equivalents 0.0242
_diffrn_reflns_av_unetI/netI 0.0235
_diffrn_reflns_limit_h_max 15
_diffrn_reflns_limit_h_min -15
_diffrn_reflns_limit_k_max 19
_diffrn_reflns_limit_k_min -13
_diffrn_reflns_limit_l_max 16
_diffrn_reflns_limit_l_min -17
_diffrn_reflns_number 10081
_diffrn_reflns_theta_full 25.242
_diffrn_reflns_theta_max 28.346
_diffrn_reflns_theta_min 2.296
_exptl_absorpt_coefficient_mu 0.093
_exptl_absorpt_correction_T_max 0.842
_exptl_absorpt_correction_T_min 0.753
_exptl_absorpt_correction_type multi-scan
_exptl_absorpt_process_details
;
(<i>SADABS</i>; Bruker, 2008)
;
_exptl_crystal_colour colourless
_exptl_crystal_density_diffrn 1.296
_exptl_crystal_description block
_exptl_crystal_F_000 856
_exptl_crystal_size_max 0.260
_exptl_crystal_size_mid 0.190
_exptl_crystal_size_min 0.110
_refine_diff_density_max 0.354
_refine_diff_density_min -0.218
_refine_ls_extinction_method none
_refine_ls_goodness_of_fit_ref 1.050
_refine_ls_hydrogen_treatment constr
_refine_ls_matrix_type full
_refine_ls_number_parameters 138
_refine_ls_number_reflns 2595
_refine_ls_number_restraints 0
_refine_ls_restrained_S_all 1.050
_refine_ls_R_factor_all 0.0899
_refine_ls_R_factor_gt 0.0524
_refine_ls_shift/su_max 0.000
_refine_ls_shift/su_mean 0.000
_refine_ls_structure_factor_coef Fsqd
_refine_ls_weighting_details 'w=1/[\s^2^(Fo^2^)+(0.0852P)^2^+0.5811P] where P=(Fo^2^+2Fc^2^)/3'
_refine_ls_weighting_scheme calc
_refine_ls_wR_factor_gt 0.1507
_refine_ls_wR_factor_ref 0.1779
_reflns_number_gt 1497
_reflns_number_total 2595
_reflns_threshold_expression 'I > 2\s(I)'
_cod_data_source_file su5484sup1.cif
_cod_data_source_block I
_cod_original_cell_volume 2082.54(9)
_cod_database_code 2242957
_shelx_space_group_comment
;
The symmetry employed for this shelxl refinement is uniquely defined
by the following loop, which should always be used as a source of
symmetry information in preference to the above space-group names.
They are only intended as comments.
;
_shelx_estimated_absorpt_t_min 0.976
_shelx_estimated_absorpt_t_max 0.990

loop_
_space_group_symop_operation_xyz
'x, y, z'
'-x, y, -z+1/2'
'x+1/2, y+1/2, z'
'-x+1/2, y+1/2, -z+1/2'
'-x, -y, -z'
'x, -y, z-1/2'
'-x+1/2, -y+1/2, -z'
'x+1/2, -y+1/2, z-1/2'

loop_
_atom_site_type_symbol
_atom_site_label
_atom_site_fract_x
_atom_site_fract_y
_atom_site_fract_z
_atom_site_U_iso_or_equiv
_atom_site_adp_type
_atom_site_calc_flag
_atom_site_occupancy
O O3 0.93872(11) 0.15775(9) 0.04447(9) 0.0615(4) Uani d 1
C C10 0.94216(16) 0.02577(13) 0.15339(13) 0.0541(5) Uani d 1
C C9 0.87534(17) 0.07592(13) 0.05044(14) 0.0605(5) Uani d 1
H H9A 0.869121 0.038180 -0.013554 0.073 Uiso calc 1
H H9B 0.794849 0.090322 0.051631 0.073 Uiso calc 1
C C2 0.81181(18) 0.33726(15) -0.21384(14) 0.0668(6) Uani d 1
C C5 0.89059(16) 0.21460(13) -0.04217(12) 0.0550(5) Uani d 1
C C4 0.78416(17) 0.19835(14) -0.12530(14) 0.0632(5) Uani d 1
H H4 0.739281 0.146221 -0.124167 0.076 Uiso calc 1
C C11 1.000000 0.07241(18) 0.250000 0.0563(6) Uani d 1
H H11 1.000000 0.135837 0.250002 0.068 Uiso calc 1
O O2 1.05928(15) 0.30383(11) 0.04307(12) 0.0928(6) Uani d 1
C C3 0.74587(18) 0.26096(15) -0.20991(14) 0.0683(6) Uani d 1
H H3 0.673846 0.251044 -0.265279 0.082 Uiso calc 1
C C6 0.95715(17) 0.29375(14) -0.04386(14) 0.0648(5) Uani d 1
C C12 0.94372(17) -0.06856(13) 0.15437(15) 0.0621(5) Uani d 1
H H12 0.906532 -0.100685 0.090051 0.075 Uiso calc 1
C C13 1.000000 -0.1151(2) 0.250000 0.0713(8) Uani d 1
H H13 1.000002 -0.178546 0.249999 0.086 Uiso calc 1
O O1 0.81947(19) 0.47012(15) -0.31880(14) 0.1063(7) Uani d 1
C C7 0.91931(18) 0.35402(15) -0.12987(15) 0.0691(6) Uani d 1
H H7 0.964657 0.405581 -0.132429 0.083 Uiso calc 1
C C1 0.7698(2) 0.4010(2) -0.30609(17) 0.0851(7) Uani d 1
H H1 0.698090 0.386782 -0.359846 0.102 Uiso calc 1
C C8 1.1085(3) 0.3927(2) 0.0642(3) 0.1509(18) Uani d 1
H H8A 1.137086 0.411446 0.004552 0.226 Uiso calc 1
H H8B 1.173946 0.392483 0.131560 0.226 Uiso calc 1
H H8C 1.047747 0.434366 0.070672 0.226 Uiso calc 1

loop_
_atom_site_aniso_label
_atom_site_aniso_U_11
_atom_site_aniso_U_22
_atom_site_aniso_U_33
_atom_site_aniso_U_12
_atom_site_aniso_U_13
_atom_site_aniso_U_23
O3 0.0645(8) 0.0617(8) 0.0401(6) -0.0032(6) -0.0109(5) 0.0053(5)
C10 0.0556(10) 0.0551(11) 0.0448(8) -0.0004(8) 0.0052(7) -0.0028(7)
C9 0.0664(11) 0.0584(12) 0.0413(8) -0.0049(9) -0.0060(7) -0.0057(8)
C2 0.0714(12) 0.0714(14) 0.0412(9) 0.0141(10) -0.0072(8) 0.0046(8)
C5 0.0586(10) 0.0587(11) 0.0342(7) 0.0051(9) -0.0057(7) -0.0016(7)
C4 0.0626(11) 0.0659(13) 0.0444(9) 0.0019(9) -0.0082(8) -0.0051(8)
C11 0.0637(15) 0.0482(15) 0.0437(12) 0.000 -0.0031(10) 0.000
O2 0.0826(10) 0.0899(12) 0.0666(9) -0.0222(8) -0.0352(7) 0.0219(7)
C3 0.0660(12) 0.0761(14) 0.0416(9) 0.0075(11) -0.0145(8) -0.0031(8)
C6 0.0623(11) 0.0712(14) 0.0420(9) -0.0009(9) -0.0119(8) 0.0034(8)
C12 0.0711(12) 0.0556(12) 0.0541(10) -0.0039(9) 0.0110(9) -0.0113(8)
C13 0.090(2) 0.0497(17) 0.0703(17) 0.000 0.0194(15) 0.000
O1 0.1169(15) 0.0983(14) 0.0792(11) 0.0096(11) -0.0061(10) 0.0360(10)
C7 0.0709(12) 0.0692(13) 0.0496(9) -0.0004(10) -0.0076(8) 0.0088(9)
C1 0.0874(16) 0.0919(18) 0.0544(11) 0.0155(14) -0.0100(10) 0.0169(11)
C8 0.156(3) 0.125(3) 0.102(2) -0.072(2) -0.063(2) 0.0382(19)

loop_
_atom_type_symbol
_atom_type_description
_atom_type_scat_dispersion_real
_atom_type_scat_dispersion_imag
_atom_type_scat_source
C C 0.0033 0.0016 'International Tables Vol C Tables 4.2.6.8 and 6.1.1.4'
H H 0.0000 0.0000 'International Tables Vol C Tables 4.2.6.8 and 6.1.1.4'
O O 0.0106 0.0060 'International Tables Vol C Tables 4.2.6.8 and 6.1.1.4'

loop_
_geom_angle_atom_site_label_1
_geom_angle_atom_site_label_2
_geom_angle_atom_site_label_3
_geom_angle_site_symmetry_1
_geom_angle_site_symmetry_3
_geom_angle
C5 O3 C9 . . 117.82(13)
C12 C10 C11 . . 118.85(17)
C12 C10 C9 . . 120.03(15)
C11 C10 C9 . . 121.09(17)
O3 C9 C10 . . 108.65(13)
O3 C9 H9A . . 110.0
C10 C9 H9A . . 110.0
O3 C9 H9B . . 110.0
C10 C9 H9B . . 110.0
H9A C9 H9B . . 108.3
C3 C2 C7 . . 119.97(17)
C3 C2 C1 . . 119.81(18)
C7 C2 C1 . . 120.2(2)
O3 C5 C4 . . 124.52(18)
O3 C5 C6 . . 115.23(14)
C4 C5 C6 . . 120.25(16)
C3 C4 C5 . . 118.9(2)
C3 C4 H4 . . 120.6
C5 C4 H4 . . 120.6
C10 C11 C10 . 2_755 121.0(2)
C10 C11 H11 . . 119.5
C10 C11 H11 2_755 . 119.5
C6 O2 C8 . . 117.20(18)
C2 C3 C4 . . 121.33(16)
C2 C3 H3 . . 119.3
C4 C3 H3 . . 119.3
O2 C6 C7 . . 124.50(19)
O2 C6 C5 . . 115.42(16)
C7 C6 C5 . . 120.07(16)
C13 C12 C10 . . 120.36(18)
C13 C12 H12 . . 119.8
C10 C12 H12 . . 119.8
C12 C13 C12 . 2_755 120.5(3)
C12 C13 H13 . . 119.7
C12 C13 H13 2_755 . 119.7
C6 C7 C2 . . 119.5(2)
C6 C7 H7 . . 120.3
C2 C7 H7 . . 120.3
O1 C1 C2 . . 126.1(2)
O1 C1 H1 . . 117.0
C2 C1 H1 . . 117.0
O2 C8 H8A . . 109.5
O2 C8 H8B . . 109.5
H8A C8 H8B . . 109.5
O2 C8 H8C . . 109.5
H8A C8 H8C . . 109.5
H8B C8 H8C . . 109.5

loop_
_geom_bond_atom_site_label_1
_geom_bond_atom_site_label_2
_geom_bond_site_symmetry_2
_geom_bond_distance
O3 C5 . 1.360(2)
O3 C9 . 1.425(2)
C10 C12 . 1.383(3)
C10 C11 . 1.390(2)
C10 C9 . 1.499(2)
C9 H9A . 0.9700
C9 H9B . 0.9700
C2 C3 . 1.369(3)
C2 C7 . 1.401(3)
C2 C1 . 1.464(3)
C5 C4 . 1.386(2)
C5 C6 . 1.402(3)
C4 C3 . 1.382(3)
C4 H4 . 0.9300
C11 C10 2_755 1.390(2)
C11 H11 . 0.9300
O2 C6 . 1.366(2)
O2 C8 . 1.416(3)
C3 H3 . 0.9300
C6 C7 . 1.372(3)
C12 C13 . 1.376(2)
C12 H12 . 0.9300
C13 C12 2_755 1.376(2)
C13 H13 . 0.9300
O1 C1 . 1.204(3)
C7 H7 . 0.9300
C1 H1 . 0.9300
C8 H8A . 0.9600
C8 H8B . 0.9600
C8 H8C . 0.9600

loop_
_geom_hbond_atom_site_label_D
_geom_hbond_atom_site_label_H
_geom_hbond_atom_site_label_A
_geom_hbond_site_symmetry_A
_geom_hbond_distance_DH
_geom_hbond_distance_HA
_geom_hbond_distance_DA
_geom_hbond_angle_DHA
C3 H3 O2 8_455.01 0.93 2.53 3.37230(10) 151
C9 H9B Cg1 7_655.01 0.97 2.81 3.78080(10) 144

loop_
_geom_torsion_atom_site_label_1
_geom_torsion_atom_site_label_2
_geom_torsion_atom_site_label_3
_geom_torsion_atom_site_label_4
_geom_torsion_site_symmetry_4
_geom_torsion
C5 O3 C9 C10 . -178.26(15)
C12 C10 C9 O3 . -145.60(18)
C11 C10 C9 O3 . 36.5(2)
C9 O3 C5 C4 . -0.1(3)
C9 O3 C5 C6 . -179.75(17)
O3 C5 C4 C3 . -178.96(17)
C6 C5 C4 C3 . 0.6(3)
C12 C10 C11 C10 2_755 -0.52(13)
C9 C10 C11 C10 2_755 177.38(19)
C7 C2 C3 C4 . -1.2(3)
C1 C2 C3 C4 . 178.6(2)
C5 C4 C3 C2 . 1.1(3)
C8 O2 C6 C7 . 20.4(4)
C8 O2 C6 C5 . -160.7(3)
O3 C5 C6 O2 . -1.6(3)
C4 C5 C6 O2 . 178.78(19)
O3 C5 C6 C7 . 177.39(17)
C4 C5 C6 C7 . -2.2(3)
C11 C10 C12 C13 . 1.1(3)
C9 C10 C12 C13 . -176.87(16)
C10 C12 C13 C12 2_755 -0.54(13)
O2 C6 C7 C2 . -179.0(2)
C5 C6 C7 C2 . 2.1(3)
C3 C2 C7 C6 . -0.4(3)
C1 C2 C7 C6 . 179.8(2)
C3 C2 C1 O1 . 180.0(3)
C7 C2 C1 O1 . -0.2(4)

_cod_database_fobs_code 2242957
